data_7245306
loop_
_publ_author_name
'Mukherjee, Nilanjana'
'Satyanarayana, Appanapalli N. V.'
'Singh, Priti'
'Dixit, Mudit'
'Chatterjee, Tanmay'

_publ_section_title
;
 Recyclable iodine-catalyzed radical selenylative annulation of 2-alkynyl
 biaryls with diselenides in water: a green approach to selanyl polycyclic
 aromatic hydrocarbons and polycyclic heteroaromatics
;
_journal_issue 18
_journal_name_full 'Green Chemistry'
_journal_page_first 7029
_journal_page_last 7038
_journal_paper_doi 10.1039/D2GC02256G
_journal_volume 24
_journal_year 2022
_chemical_formula_moiety 'C27 H20 Se'
_chemical_formula_sum 'C27 H20 Se'
_chemical_formula_weight 423.419
_chemical_name_systematic NM-731
_space_group_crystal_system monoclinic
_space_group_IT_number 14
_space_group_name_Hall '-P 2ybc'
_space_group_name_H-M_alt 'P 1 21/c 1'
_symmetry_Int_Tables_number 14
_atom_sites_solution_primary dual
_audit_creation_date 2022-06-01
_audit_creation_method
;
Olex2 1.5-alpha
(compiled 2022.04.07 svn.rca3783a0 for OlexSys, GUI svn.r6498)
;
_audit_update_record
;
2022-06-03 deposited with the CCDC.	2022-08-10 downloaded from the CCDC.
;
_cell_angle_alpha 90
_cell_angle_beta 100.258(3)
_cell_angle_gamma 90
_cell_formula_units_Z 4
_cell_length_a 11.2182(3)
_cell_length_b 10.3531(3)
_cell_length_c 17.3831(5)
_cell_measurement_reflns_used 5183
_cell_measurement_temperature 100
_cell_measurement_theta_max 79.2670
_cell_measurement_theta_min 4.0480
_cell_volume 1986.66(10)
_computing_cell_refinement 'CrysAlisPro 1.171.39.20a (Rigaku OD, 2015)'
_computing_data_collection 'CrysAlisPro 1.171.39.20a (Rigaku OD, 2015)'
_computing_data_reduction 'CrysAlisPro 1.171.39.20a (Rigaku OD, 2015)'
_computing_molecular_graphics 'Olex2 1.5-alpha (Dolomanov et al., 2009)'
_computing_publication_material 'Olex2 1.5-alpha (Dolomanov et al., 2009)'
_computing_structure_refinement 'olex2.refine 1.5-alpha (Bourhis et al., 2015)'
_computing_structure_solution 'SHELXT 2018/2 (Sheldrick, 2018)'
_diffrn_ambient_temperature 100
_diffrn_detector 'CCD plate'
_diffrn_measured_fraction_theta_full 0.9958
_diffrn_measured_fraction_theta_max 0.9515
_diffrn_measurement_details
;
List of Runs (angles in degrees, time in seconds):

  # Type    Start    End  Width  t~exp~   \w     \q     \k     \f   Frames
#--------------------------------------------------------------------------
  1  \w     39.00  88.00   0.50    2.00    --    0.00  37.00  90.00   98
  2  \w     -3.00  23.00   0.50    2.00    --    0.00  77.00  60.00   52
  3  \w    -30.00  -3.00   0.50    2.00    --    0.00  82.00 120.00   54
  4  \w      0.00  59.00   0.50    2.00    --    0.00  57.00-150.00  118
  5  \w    -16.00  86.00   0.50    2.00    --    0.00  37.00 -60.00  204
  6  \w     64.00  89.00   0.50    2.00    --    0.00  77.00  60.00   50
  7  \w     87.00 194.00   0.50    8.00    --  107.20  45.00-120.00  214
  8  \w     38.00 137.00   0.50    8.00    --  107.20 -82.00 -90.00  198
  9  \w     19.00  44.00   0.50    8.00    --  107.20 -77.00  90.00   50
 10  \w    103.00 134.00   0.50    8.00    --  107.20  30.00 -30.00   62
 11  \w    137.00 186.00   0.50    8.00    --  107.20  30.00 -30.00   98
 12  \w     27.00 124.00   0.50    8.00    --  107.20 -61.00  90.00  194
 13  \w     83.00 109.00   0.50    8.00    --  107.20 -45.00 150.00   52
 14  \w     62.00 138.00   0.50    8.00    --  107.20 -77.00  90.00  152
 15  \w     97.00 164.00   0.50    8.00    --  107.20   0.00  60.00  134
 16  \w     21.00  83.00   0.50    8.00    --  107.20   0.00  60.00  124
;
_diffrn_measurement_device 'four-circle diffractometer'
_diffrn_measurement_device_type 'XtaLAB Pro: Kappa dual home/near'
_diffrn_measurement_method '\w scans'
_diffrn_orient_matrix_type 'CrysAlisPro convention (1999,Acta A55,543-557)'
_diffrn_orient_matrix_UB_11 0.0527925000
_diffrn_orient_matrix_UB_12 -0.1282024000
_diffrn_orient_matrix_UB_13 -0.0239544000
_diffrn_orient_matrix_UB_21 0.1290188000
_diffrn_orient_matrix_UB_22 0.0505750000
_diffrn_orient_matrix_UB_23 0.0298290000
_diffrn_orient_matrix_UB_31 -0.0043138000
_diffrn_orient_matrix_UB_32 -0.0560621000
_diffrn_orient_matrix_UB_33 0.0816009000
_diffrn_radiation_monochromator graphite
_diffrn_radiation_probe x-ray
_diffrn_radiation_type 'Cu K\a'
_diffrn_radiation_wavelength 1.54184
_diffrn_reflns_av_R_equivalents 0.0307
_diffrn_reflns_av_unetI/netI 0.0308
_diffrn_reflns_Laue_measured_fraction_full 0.9958
_diffrn_reflns_Laue_measured_fraction_max 0.9515
_diffrn_reflns_limit_h_max 14
_diffrn_reflns_limit_h_min -13
_diffrn_reflns_limit_k_max 12
_diffrn_reflns_limit_k_min -11
_diffrn_reflns_limit_l_max 21
_diffrn_reflns_limit_l_min -16
_diffrn_reflns_number 10388
_diffrn_reflns_point_group_measured_fraction_full 0.9958
_diffrn_reflns_point_group_measured_fraction_max 0.9515
_diffrn_reflns_theta_full 67.6840
_diffrn_reflns_theta_max 80.04
_diffrn_reflns_theta_min 4.00
_diffrn_source 'fine-focus sealed X-ray tube'
_diffrn_source_type 'Enhance (Cu) X-ray Source'
_exptl_absorpt_coefficient_mu 2.605
_exptl_absorpt_correction_T_max 1.00000
_exptl_absorpt_correction_T_min 0.68213
_exptl_absorpt_correction_type multi-scan
_exptl_absorpt_process_details
;
CrysAlisPro 1.171.39.20a (Rigaku Oxford Diffraction, 2015)
Empirical absorption correction using spherical harmonics,
 implemented in SCALE3 ABSPACK scaling algorithm.
;
_exptl_crystal_colour 'metallic colourless'
_exptl_crystal_colour_lustre metallic
_exptl_crystal_colour_primary colourless
_exptl_crystal_density_diffrn 1.416
_exptl_crystal_description block
_exptl_crystal_F_000 862.989
_exptl_crystal_preparation DCM,Hexane
_exptl_crystal_recrystallization_method Cubic
_exptl_crystal_size_max 0.2
_exptl_crystal_size_mid 0.1
_exptl_crystal_size_min 0.1
_refine_diff_density_max 0.6378
_refine_diff_density_min -0.9648
_refine_diff_density_rms 0.0928
_refine_ls_d_res_high 0.7827
_refine_ls_d_res_low 11.0389
_refine_ls_goodness_of_fit_ref 1.0185
_refine_ls_hydrogen_treatment constr
_refine_ls_matrix_type full
_refine_ls_number_constraints 38
_refine_ls_number_parameters 254
_refine_ls_number_reflns 4136
_refine_ls_number_restraints 0
_refine_ls_restrained_S_all 1.0185
_refine_ls_R_factor_all 0.0475
_refine_ls_R_factor_gt 0.0435
_refine_ls_shift/su_max 0.0006
_refine_ls_shift/su_mean 0.0001
_refine_ls_structure_factor_coef Fsqd
_refine_ls_weighting_details 'w=1/[\s^2^(Fo^2^)+(0.0835P)^2^+1.8040P] where P=(Fo^2^+2Fc^2^)/3'
_refine_ls_weighting_scheme calc
_refine_ls_wR_factor_gt 0.1215
_refine_ls_wR_factor_ref 0.1256
_reflns_Friedel_coverage 0.0
_reflns_limit_h_max 14
_reflns_limit_h_min -14
_reflns_limit_k_max 12
_reflns_limit_k_min 0
_reflns_limit_l_max 21
_reflns_limit_l_min 0
_reflns_number_gt 3676
_reflns_number_total 4136
_reflns_threshold_expression I>=2u(I)
_cod_data_source_file d2gc02256g2.cif
_cod_data_source_block exp_1124_NM-731
_cod_depositor_comments 'Adding full bibliography for 7245304--7245306.cif.'
_cod_database_code 7245306
_olex2_refinement_description
;
1. Fixed Uiso
 At 1.2 times of:
  All C(H) groups
 At 1.5 times of:
  All C(H,H,H) groups
2.a Aromatic/amide H refined with riding coordinates:
 C00A(H00A), C00C(H00C), C00D(H00D), C00E(H00E), C00F(H00F), C00G(H00G),
 C00H(H00H), C00I(H00I), C00J(H00J), C00K(H00K), C00M(H00M), C00N(H00N),
 C00O(H00O), C00P(H00P), C00Q(H00Q), C00R(H00R), C009(H009)
2.b Idealised Me refined as rotating group:
 C00S(H00b,H00l,H00s)
;
_olex2_submission_original_sample_id NM-731
_olex2_submission_special_instructions 'No special instructions were received'
_oxdiff_exptl_absorpt_empirical_details
;
Empirical correction (ABSPACK) includes:
- Absorption correction using spherical harmonics
- Frame scaling
;
_oxdiff_exptl_absorpt_empirical_full_max 1.623
_oxdiff_exptl_absorpt_empirical_full_min 0.557

loop_
_space_group_symop_id
_space_group_symop_operation_xyz
1 x,y,z
2 -x,y+1/2,-z+1/2
3 -x,-y,-z
4 x,-y-1/2,z-1/2

loop_
_atom_site_label
_atom_site_type_symbol
_atom_site_fract_x
_atom_site_fract_y
_atom_site_fract_z
_atom_site_U_iso_or_equiv
_atom_site_adp_type
_atom_site_occupancy
_atom_site_refinement_flags_posn
Se01 Se 0.84695(2) 0.62308(2) 0.429098(14) 0.02550(13) Uani 1.000000 .
C00A C 0.6700(2) 0.4155(3) 0.42669(15) 0.0306(5) Uani 1.000000 .
H00A H 0.6687(2) 0.4106(3) 0.37197(15) 0.0367(7) Uiso 1.000000 R
C00B C 0.7453(2) 0.5039(2) 0.47195(15) 0.0252(5) Uani 1.000000 .
C00C C 0.6894(2) 0.6770(3) 0.12495(15) 0.0266(5) Uani 1.000000 .
H00C H 0.6499(2) 0.7524(3) 0.13884(15) 0.0319(6) Uiso 1.000000 R
C00D C 0.7476(2) 0.5105(3) 0.55273(15) 0.0289(5) Uani 1.000000 .
H00D H 0.8009(2) 0.5686(3) 0.58422(15) 0.0347(6) Uiso 1.000000 R
C00E C 0.9520(2) 0.1890(3) 0.27567(16) 0.0292(5) Uani 1.000000 .
H00E H 0.9738(2) 0.1028(3) 0.26551(16) 0.0350(6) Uiso 1.000000 R
C00F C 0.9778(2) 0.2373(3) 0.35161(16) 0.0291(5) Uani 1.000000 .
H00F H 1.0219(2) 0.1865(3) 0.39258(16) 0.0349(6) Uiso 1.000000 R
C00G C 0.9392(2) 0.3590(3) 0.36673(15) 0.0265(5) Uani 1.000000 .
H00G H 0.9544(2) 0.3906(3) 0.41886(15) 0.0318(6) Uiso 1.000000 R
C00H C 0.5782(2) 0.7519(3) 0.29626(16) 0.0302(5) Uani 1.000000 .
H00H H 0.5355(2) 0.6723(3) 0.29306(16) 0.0362(7) Uiso 1.000000 R
C00I C 0.5217(3) 0.8648(3) 0.31355(18) 0.0345(6) Uani 1.000000 .
H00I H 0.4403(3) 0.8620(3) 0.32199(18) 0.0414(8) Uiso 1.000000 R
C00J C 0.7512(3) 0.5432(3) 0.02782(15) 0.0324(6) Uani 1.000000 .
H00J H 0.7530(3) 0.5278(3) -0.02583(15) 0.0389(7) Uiso 1.000000 R
C00K C 0.7581(3) 0.8735(2) 0.28687(16) 0.0280(5) Uani 1.000000 .
H00K H 0.8384(3) 0.8771(2) 0.27665(16) 0.0336(7) Uiso 1.000000 R
C00L C 0.8124(2) 0.4586(3) 0.08319(15) 0.0271(5) Uani 1.000000 .
C00M C 0.6875(3) 0.6491(3) 0.04776(15) 0.0310(6) Uani 1.000000 .
H00M H 0.6429(3) 0.7019(3) 0.00812(15) 0.0372(7) Uiso 1.000000 R
C00N C 0.7014(3) 0.9859(3) 0.30502(16) 0.0324(6) Uani 1.000000 .
H00N H 0.7435(3) 1.0659(3) 0.30819(16) 0.0388(7) Uiso 1.000000 R
C00O C 0.5970(3) 0.3345(3) 0.46155(18) 0.0400(7) Uani 1.000000 .
H00O H 0.5467(3) 0.2730(3) 0.43083(18) 0.0480(8) Uiso 1.000000 R
C00P C 0.6711(3) 0.4315(3) 0.58618(17) 0.0357(6) Uani 1.000000 .
H00P H 0.6697(3) 0.4384(3) 0.64051(17) 0.0428(7) Uiso 1.000000 R
C00Q C 0.5825(3) 0.9811(3) 0.31858(16) 0.0347(6) Uani 1.000000 .
H00Q H 0.5437(3) 1.0577(3) 0.33125(16) 0.0416(7) Uiso 1.000000 R
C00R C 0.5972(3) 0.3430(4) 0.54159(19) 0.0414(7) Uani 1.000000 .
H00R H 0.5465(3) 0.2880(4) 0.56534(19) 0.0497(8) Uiso 1.000000 R
C00S C 0.8897(3) 0.3583(3) 0.05260(18) 0.0378(7) Uani 1.000000 .
H00b H 0.9658(10) 0.3476(17) 0.0897(7) 0.0568(10) Uiso 1.000000 GR
H00l H 0.8463(10) 0.2758(7) 0.0463(14) 0.0568(10) Uiso 1.000000 GR
H00s H 0.9073(19) 0.3863(12) 0.0019(7) 0.0568(10) Uiso 1.000000 GR
C002 C 0.8606(2) 0.3938(2) 0.22753(14) 0.0214(5) Uani 1.000000 .
C003 C 0.7498(2) 0.5946(2) 0.18407(14) 0.0215(5) Uani 1.000000 .
C004 C 0.7588(2) 0.6332(2) 0.26537(14) 0.0218(5) Uani 1.000000 .
C005 C 0.8249(2) 0.5605(2) 0.32313(13) 0.0216(5) Uani 1.000000 .
C006 C 0.8071(2) 0.4798(2) 0.16409(14) 0.0223(5) Uani 1.000000 .
C007 C 0.8772(2) 0.4382(2) 0.30623(14) 0.0227(5) Uani 1.000000 .
C008 C 0.6977(2) 0.7551(2) 0.28356(14) 0.0230(5) Uani 1.000000 .
C009 C 0.8951(2) 0.2650(2) 0.21538(16) 0.0264(5) Uani 1.000000 .
H009 H 0.8784(2) 0.2301(2) 0.16404(16) 0.0316(6) Uiso 1.000000 R

loop_
_atom_site_aniso_label
_atom_site_aniso_U_11
_atom_site_aniso_U_22
_atom_site_aniso_U_33
_atom_site_aniso_U_12
_atom_site_aniso_U_13
_atom_site_aniso_U_23
Se01 0.03581(19) 0.02468(18) 0.01673(17) -0.00434(10) 0.00662(12) -0.00090(9)
C00A 0.0307(12) 0.0397(15) 0.0221(12) -0.0079(11) 0.0065(10) -0.0013(11)
C00B 0.0274(11) 0.0264(12) 0.0225(12) 0.0008(10) 0.0061(9) 0.0000(10)
C00C 0.0308(12) 0.0263(12) 0.0232(12) 0.0029(10) 0.0063(10) 0.0007(10)
C00D 0.0349(13) 0.0317(13) 0.0214(12) 0.0012(11) 0.0085(10) -0.0005(10)
C00E 0.0294(12) 0.0232(12) 0.0371(14) 0.0038(10) 0.0120(11) 0.0021(10)
C00F 0.0295(12) 0.0291(13) 0.0300(13) 0.0045(10) 0.0089(10) 0.0086(10)
C00G 0.0267(12) 0.0296(13) 0.0226(12) 0.0018(10) 0.0030(9) 0.0041(10)
C00H 0.0311(13) 0.0308(13) 0.0308(13) -0.0001(10) 0.0113(10) 0.0007(10)
C00I 0.0340(14) 0.0393(16) 0.0330(15) 0.0080(11) 0.0137(12) 0.0018(11)
C00J 0.0404(14) 0.0399(15) 0.0172(11) 0.0015(12) 0.0062(10) -0.0014(10)
C00K 0.0327(13) 0.0257(13) 0.0270(13) 0.0004(10) 0.0091(10) 0.0010(9)
C00L 0.0319(12) 0.0289(13) 0.0209(12) -0.0011(10) 0.0060(9) -0.0020(10)
C00M 0.0342(13) 0.0376(14) 0.0212(12) 0.0033(11) 0.0048(10) 0.0065(11)
C00N 0.0472(15) 0.0219(12) 0.0290(13) 0.0028(11) 0.0095(11) 0.0011(10)
C00O 0.0348(14) 0.0516(18) 0.0346(15) -0.0161(13) 0.0085(12) -0.0033(14)
C00P 0.0407(14) 0.0447(17) 0.0240(12) 0.0007(13) 0.0125(11) 0.0049(12)
C00Q 0.0484(16) 0.0317(14) 0.0258(13) 0.0145(12) 0.0119(11) 0.0008(11)
C00R 0.0384(15) 0.0538(18) 0.0353(16) -0.0132(14) 0.0154(13) 0.0069(14)
C00S 0.0523(17) 0.0373(15) 0.0277(14) 0.0068(13) 0.0174(13) -0.0035(11)
C002 0.0198(10) 0.0237(12) 0.0219(12) -0.0007(8) 0.0067(9) 0.0011(9)
C003 0.0223(10) 0.0244(11) 0.0175(11) -0.0016(9) 0.0032(8) 0.0005(9)
C004 0.0255(11) 0.0228(11) 0.0188(11) -0.0013(9) 0.0082(9) -0.0006(8)
C005 0.0274(11) 0.0223(11) 0.0161(10) -0.0010(9) 0.0063(8) 0.0006(9)
C006 0.0243(11) 0.0235(12) 0.0204(11) -0.0029(9) 0.0075(9) -0.0012(9)
C007 0.0244(11) 0.0235(12) 0.0222(11) -0.0033(9) 0.0098(9) -0.0007(9)
C008 0.0305(12) 0.0221(11) 0.0173(11) 0.0022(9) 0.0069(9) 0.0017(9)
C009 0.0296(12) 0.0238(12) 0.0281(12) -0.0004(10) 0.0116(10) -0.0006(10)

loop_
_atom_type_symbol
_atom_type_scat_dispersion_real
_atom_type_scat_dispersion_imag
_atom_type_scat_Cromer_Mann_a1
_atom_type_scat_Cromer_Mann_a2
_atom_type_scat_Cromer_Mann_a3
_atom_type_scat_Cromer_Mann_a4
_atom_type_scat_Cromer_Mann_b1
_atom_type_scat_Cromer_Mann_b2
_atom_type_scat_Cromer_Mann_b3
_atom_type_scat_Cromer_Mann_b4
_atom_type_scat_Cromer_Mann_c
_atom_type_scat_source
_atom_type_scat_dispersion_source
C 0.01920 0.00962 2.31000 1.02000 1.58860 0.86500 20.84390 10.20750 0.56870 51.65120 0.21560 'International Tables Volume C Table 6.1.1.4 (pp. 500-502)' 'Henke, Gullikson and Davis, At. Data and Nucl. Data Tables, 1993, 54, 2'
H 0.00000 0.00000 0.49300 0.32291 0.14019 0.04081 10.51090 26.12570 3.14236 57.79970 0.00304 'International Tables Volume C Table 6.1.1.4 (pp. 500-502)' 'Henke, Gullikson and Davis, At. Data and Nucl. Data Tables, 1993, 54, 2'
Se -0.79210 1.18296 17.00060 5.81960 3.97310 4.35430 2.40980 0.27260 15.23720 43.81630 2.84090 'International Tables Volume C Table 6.1.1.4 (pp. 500-502)' 'Henke, Gullikson and Davis, At. Data and Nucl. Data Tables, 1993, 54, 2'

loop_
_geom_angle_atom_site_label_1
_geom_angle_atom_site_label_2
_geom_angle_atom_site_label_3
_geom_angle
_geom_angle_site_symmetry_1
_geom_angle_site_symmetry_3
_geom_angle_publ_flag
C005 Se01 C00B 99.84(10) . . ?
C00B C00A H00A 120.07(15) . . ?
C00O C00A H00A 120.07(17) . . ?
C00O C00A C00B 119.9(3) . . ?
C00A C00B Se01 123.16(19) . . ?
C00D C00B Se01 116.85(19) . . ?
C00D C00B C00A 120.0(2) . . ?
C00M C00C H00C 119.76(16) . . ?
C003 C00C H00C 119.76(14) . . ?
C003 C00C C00M 120.5(2) . . ?
H00D C00D C00B 120.34(15) . . ?
C00P C00D C00B 119.3(3) . . ?
C00P C00D H00D 120.34(17) . . ?
C00F C00E H00E 119.76(15) . . ?
C009 C00E H00E 119.76(16) . . ?
C009 C00E C00F 120.5(2) . . ?
H00F C00F C00E 120.28(15) . . ?
C00G C00F C00E 119.4(2) . . ?
C00G C00F H00F 120.28(16) . . ?
H00G C00G C00F 119.34(16) . . ?
C007 C00G C00F 121.3(2) . . ?
C007 C00G H00G 119.34(15) . . ?
C00I C00H H00H 119.92(17) . . ?
C008 C00H H00H 119.92(15) . . ?
C008 C00H C00I 120.2(3) . . ?
H00I C00I C00H 119.72(17) . . ?
C00Q C00I C00H 120.6(3) . . ?
C00Q C00I H00I 119.72(16) . . ?
C00L C00J H00J 118.70(15) . . ?
C00M C00J H00J 118.70(15) . . ?
C00M C00J C00L 122.6(2) . . ?
C00N C00K H00K 119.79(16) . . ?
C008 C00K H00K 119.79(15) . . ?
C008 C00K C00N 120.4(3) . . ?
C00S C00L C00J 115.7(2) . . ?
C006 C00L C00J 118.8(2) . . ?
C006 C00L C00S 125.2(2) . . ?
C00J C00M C00C 119.6(2) . . ?
H00M C00M C00C 120.21(16) . . ?
H00M C00M C00J 120.21(15) . . ?
H00N C00N C00K 120.07(16) . . ?
C00Q C00N C00K 119.9(3) . . ?
C00Q C00N H00N 120.07(16) . . ?
H00O C00O C00A 119.91(17) . . ?
C00R C00O C00A 120.2(3) . . ?
C00R C00O H00O 119.91(18) . . ?
H00P C00P C00D 119.61(17) . . ?
C00R C00P C00D 120.8(3) . . ?
C00R C00P H00P 119.61(17) . . ?
C00N C00Q C00I 119.9(2) . . ?
H00Q C00Q C00I 120.07(16) . . ?
H00Q C00Q C00N 120.07(16) . . ?
C00P C00R C00O 119.8(3) . . ?
H00R C00R C00O 120.10(18) . . ?
H00R C00R C00P 120.10(17) . . ?
H00b C00S C00L 109.5 . . ?
H00l C00S C00L 109.5 . . ?
H00l C00S H00b 109.5 . . ?
H00s C00S C00L 109.5 . . ?
H00s C00S H00b 109.5 . . ?
H00s C00S H00l 109.5 . . ?
C007 C002 C006 119.6(2) . . ?
C009 C002 C006 123.2(2) . . ?
C009 C002 C007 117.1(2) . . ?
C004 C003 C00C 118.9(2) . . ?
C006 C003 C00C 120.4(2) . . ?
C006 C003 C004 120.7(2) . . ?
C005 C004 C003 119.9(2) . . ?
C008 C004 C003 118.8(2) . . ?
C008 C004 C005 121.3(2) . . ?
C004 C005 Se01 118.60(18) . . ?
C007 C005 Se01 120.03(17) . . ?
C007 C005 C004 121.4(2) . . ?
C002 C006 C00L 124.3(2) . . ?
C003 C006 C00L 117.8(2) . . ?
C003 C006 C002 117.9(2) . . ?
C002 C007 C00G 119.3(2) . . ?
C005 C007 C00G 121.3(2) . . ?
C005 C007 C002 119.3(2) . . ?
C00K C008 C00H 119.1(2) . . ?
C004 C008 C00H 120.1(2) . . ?
C004 C008 C00K 120.8(2) . . ?
C002 C009 C00E 121.9(2) . . ?
H009 C009 C00E 119.05(16) . . ?
H009 C009 C002 119.05(15) . . ?

loop_
_geom_bond_atom_site_label_1
_geom_bond_atom_site_label_2
_geom_bond_distance
_geom_bond_site_symmetry_2
_geom_bond_publ_flag
Se01 C00B 1.918(3) . ?
Se01 C005 1.927(2) . ?
C00A H00A 0.9500 . ?
C00A C00B 1.390(4) . ?
C00A C00O 1.385(4) . ?
C00B C00D 1.402(3) . ?
C00C H00C 0.9500 . ?
C00C C00M 1.369(4) . ?
C00C C003 1.412(3) . ?
C00D H00D 0.9500 . ?
C00D C00P 1.385(4) . ?
C00E H00E 0.9500 . ?
C00E C00F 1.393(4) . ?
C00E C009 1.374(4) . ?
C00F H00F 0.9500 . ?
C00F C00G 1.372(4) . ?
C00G H00G 0.9500 . ?
C00G C007 1.415(3) . ?
C00H H00H 0.9500 . ?
C00H C00I 1.388(4) . ?
C00H C008 1.398(4) . ?
C00I H00I 0.9500 . ?
C00I C00Q 1.379(4) . ?
C00J H00J 0.9500 . ?
C00J C00L 1.389(4) . ?
C00J C00M 1.386(4) . ?
C00K H00K 0.9500 . ?
C00K C00N 1.389(4) . ?
C00K C008 1.396(3) . ?
C00L C00S 1.510(4) . ?
C00L C006 1.435(3) . ?
C00M H00M 0.9500 . ?
C00N H00N 0.9500 . ?
C00N C00Q 1.396(4) . ?
C00O H00O 0.9500 . ?
C00O C00R 1.394(4) . ?
C00P H00P 0.9500 . ?
C00P C00R 1.378(5) . ?
C00Q H00Q 0.9500 . ?
C00R H00R 0.9500 . ?
C00S H00b 0.9800 . ?
C00S H00l 0.9800 . ?
C00S H00s 0.9800 . ?
C002 C006 1.460(3) . ?
C002 C007 1.424(3) . ?
C002 C009 1.414(3) . ?
C003 C004 1.455(3) . ?
C003 C006 1.424(3) . ?
C004 C005 1.364(3) . ?
C004 C008 1.497(3) . ?
C005 C007 1.448(3) . ?
C009 H009 0.9500 . ?

loop_
_geom_torsion_atom_site_label_1
_geom_torsion_atom_site_label_2
_geom_torsion_atom_site_label_3
_geom_torsion_atom_site_label_4
_geom_torsion
_geom_torsion_site_symmetry_1
_geom_torsion_site_symmetry_2
_geom_torsion_site_symmetry_3
_geom_torsion_site_symmetry_4
_geom_torsion_publ_flag
Se01 C00B C00A C00O -178.5(3) . . . . ?
Se01 C00B C00D C00P 176.6(2) . . . . ?
Se01 C005 C004 C003 174.37(17) . . . . ?
Se01 C005 C004 C008 -3.7(2) . . . . ?
Se01 C005 C007 C00G 3.6(2) . . . . ?
Se01 C005 C007 C002 -179.61(17) . . . . ?
C00A C00B C00D C00P -2.3(3) . . . . ?
C00A C00O C00R C00P -0.6(4) . . . . ?
C00B C00D C00P C00R 2.8(3) . . . . ?
C00C C00M C00J C00L 3.6(3) . . . . ?
C00C C003 C004 C005 -174.7(2) . . . . ?
C00C C003 C004 C008 3.4(3) . . . . ?
C00C C003 C006 C00L 6.5(3) . . . . ?
C00C C003 C006 C002 -175.7(2) . . . . ?
C00D C00P C00R C00O -1.4(4) . . . . ?
C00E C00F C00G C007 -2.2(3) . . . . ?
C00E C009 C002 C006 175.9(2) . . . . ?
C00E C009 C002 C007 -5.6(3) . . . . ?
C00F C00G C007 C002 -3.6(3) . . . . ?
C00F C00G C007 C005 173.2(2) . . . . ?
C00G C007 C002 C006 -174.1(2) . . . . ?
C00G C007 C002 C009 7.4(3) . . . . ?
C00G C007 C005 C004 -175.9(2) . . . . ?
C00H C00I C00Q C00N 1.0(3) . . . . ?
C00H C008 C00K C00N 2.0(3) . . . . ?
C00H C008 C004 C003 90.2(3) . . . . ?
C00H C008 C004 C005 -91.7(3) . . . . ?
C00I C00Q C00N C00K -0.3(3) . . . . ?
C00J C00L C006 C002 175.9(2) . . . . ?
C00J C00L C006 C003 -6.5(3) . . . . ?
C00K C008 C004 C003 -88.8(3) . . . . ?
C00K C008 C004 C005 89.4(3) . . . . ?
C00L C006 C002 C007 164.4(2) . . . . ?
C00L C006 C002 C009 -17.2(3) . . . . ?
C00L C006 C003 C004 -169.6(2) . . . . ?
C002 C006 C003 C004 8.2(3) . . . . ?
C002 C007 C005 C004 0.9(3) . . . . ?
C003 C004 C005 C007 -6.1(3) . . . . ?
